data_2221607
loop_
_publ_author_name
'Gowda, B. Thimme'
'Foro, Sabine'
'Terao, Hiromitsu'
'Fuess, Hartmut'

_publ_section_title
;
 2,2,2-Trichloro-<i>N</i>-(3,4-dimethylphenyl)acetamide
;
_journal_coeditor_code BT2926
_journal_issue 5
_journal_name_full 'Acta Crystallographica Section E'
_journal_page_first o1041
_journal_paper_doi 10.1107/S1600536809013075
_journal_volume 65
_journal_year 2009
_chemical_formula_iupac 'C10 H10 Cl3 N O'
_chemical_formula_moiety 'C10 H10 Cl3 N O'
_chemical_formula_sum 'C10 H10 Cl3 N O'
_chemical_formula_weight 266.54
_chemical_name_systematic
;
2,2,2-Trichloro-<i>N</i>-(3,4-dimethylphenyl)acetamide
;
_space_group_IT_number 14
_symmetry_cell_setting monoclinic
_symmetry_space_group_name_Hall '-P 2ybc'
_symmetry_space_group_name_H-M 'P 1 21/c 1'
_atom_sites_solution_hydrogens geom
_atom_sites_solution_primary direct
_atom_sites_solution_secondary difmap
_audit_creation_method SHELXL-97
_cell_angle_alpha 90.00
_cell_angle_beta 105.530(10)
_cell_angle_gamma 90.00
_cell_formula_units_Z 4
_cell_length_a 5.9003(8)
_cell_length_b 20.843(2)
_cell_length_c 9.9960(10)
_cell_measurement_reflns_used 3672
_cell_measurement_temperature 299(2)
_cell_measurement_theta_max 27.64
_cell_measurement_theta_min 2.33
_cell_volume 1184.4(2)
_computing_cell_refinement
;
CrysAlis RED (Oxford Diffraction, 2007)
;
_computing_data_collection
;
CrysAlis CCD (Oxford Diffraction, 2004)
;
_computing_data_reduction
;
CrysAlis RED (Oxford Diffraction, 2007)
;
_computing_molecular_graphics 'PLATON (Spek, 2009)'
_computing_publication_material 'SHELXL97 (Sheldrick, 2008)'
_computing_structure_refinement 'SHELXL97 (Sheldrick, 2008)'
_computing_structure_solution 'SHELXS97 (Sheldrick, 2008)'
_diffrn_ambient_temperature 299(2)
_diffrn_measured_fraction_theta_full 0.991
_diffrn_measured_fraction_theta_max 0.991
_diffrn_measurement_device_type
;
Oxford Diffraction Xcalibur diffractometer
with a Sapphire CCD detector
;
_diffrn_measurement_method
;
Rotation method data acquisition using \w and \f
;
_diffrn_radiation_monochromator graphite
_diffrn_radiation_source 'fine-focus sealed tube'
_diffrn_radiation_type MoK\a
_diffrn_radiation_wavelength 0.71073
_diffrn_reflns_av_R_equivalents 0.0150
_diffrn_reflns_av_sigmaI/netI 0.0128
_diffrn_reflns_limit_h_max 7
_diffrn_reflns_limit_h_min -7
_diffrn_reflns_limit_k_max 26
_diffrn_reflns_limit_k_min -25
_diffrn_reflns_limit_l_max 12
_diffrn_reflns_limit_l_min -12
_diffrn_reflns_number 9395
_diffrn_reflns_theta_full 26.37
_diffrn_reflns_theta_max 26.37
_diffrn_reflns_theta_min 2.33
_diffrn_standards_decay_% 0
_exptl_absorpt_coefficient_mu 0.745
_exptl_absorpt_correction_T_max 0.8073
_exptl_absorpt_correction_T_min 0.7255
_exptl_absorpt_correction_type multi-scan
_exptl_absorpt_process_details '(CrysAlis RED; Oxford Diffraction, 2007)'
_exptl_crystal_colour colourless
_exptl_crystal_density_diffrn 1.495
_exptl_crystal_density_method 'not measured'
_exptl_crystal_description prism
_exptl_crystal_F_000 544
_exptl_crystal_size_max 0.46
_exptl_crystal_size_mid 0.40
_exptl_crystal_size_min 0.30
_refine_diff_density_max 0.964
_refine_diff_density_min -0.883
_refine_ls_extinction_method none
_refine_ls_goodness_of_fit_ref 1.075
_refine_ls_hydrogen_treatment constr
_refine_ls_matrix_type full
_refine_ls_number_parameters 138
_refine_ls_number_reflns 2407
_refine_ls_number_restraints 0
_refine_ls_restrained_S_all 1.075
_refine_ls_R_factor_all 0.0684
_refine_ls_R_factor_gt 0.0568
_refine_ls_shift/su_max 0.000
_refine_ls_shift/su_mean 0.000
_refine_ls_structure_factor_coef Fsqd
_refine_ls_weighting_details 'calc w=1/[\s^2^(Fo^2^)+(0.0592P)^2^+1.4852P] where P=(Fo^2^+2Fc^2^)/3'
_refine_ls_weighting_scheme calc
_refine_ls_wR_factor_gt 0.1432
_refine_ls_wR_factor_ref 0.1509
_reflns_number_gt 1952
_reflns_number_total 2407
_reflns_threshold_expression I>2\s(I)
_cod_data_source_file bt2926.cif
_cod_data_source_block I
_cod_original_sg_symbol_H-M 'P 21/c'
_cod_database_code 2221607
_cod_database_fobs_code 2221607

loop_
_symmetry_equiv_pos_as_xyz
'x, y, z'
'-x, y+1/2, -z+1/2'
'-x, -y, -z'
'x, -y-1/2, z-1/2'

loop_
_atom_site_type_symbol
_atom_site_label
_atom_site_fract_x
_atom_site_fract_y
_atom_site_fract_z
_atom_site_U_iso_or_equiv
_atom_site_adp_type
_atom_site_calc_flag
_atom_site_refinement_flags
_atom_site_occupancy
_atom_site_disorder_assembly
_atom_site_disorder_group
Cl Cl1 1.2122(2) 0.19521(5) 0.59191(11) 0.0833(4) Uani d . 1 . .
Cl Cl2 1.1512(2) 0.15721(6) 0.31037(12) 0.0939(5) Uani d . 1 . .
Cl Cl3 0.8043(2) 0.12567(5) 0.45005(16) 0.0919(4) Uani d . 1 . .
O O1 0.8060(5) 0.25550(12) 0.2520(2) 0.0643(7) Uani d . 1 . .
N N1 0.8025(4) 0.28196(11) 0.4703(2) 0.0403(5) Uani d . 1 . .
H H1N 0.8600 0.2723 0.5563 0.048 Uiso calc R 1 . .
C C1 0.6475(5) 0.33590(13) 0.4375(3) 0.0377(6) Uani d . 1 . .
C C2 0.6550(5) 0.37830(13) 0.3319(3) 0.0399(6) Uani d . 1 . .
H H2 0.7657 0.3724 0.2819 0.048 Uiso calc R 1 . .
C C3 0.4996(5) 0.42941(13) 0.2998(3) 0.0413(6) Uani d . 1 . .
C C4 0.3341(5) 0.43886(14) 0.3749(3) 0.0459(7) Uani d . 1 . .
C C5 0.3325(6) 0.39622(17) 0.4814(4) 0.0552(8) Uani d . 1 . .
H H5 0.2243 0.4024 0.5329 0.066 Uiso calc R 1 . .
C C6 0.4852(6) 0.34532(15) 0.5131(3) 0.0500(7) Uani d . 1 . .
H H6 0.4796 0.3174 0.5848 0.060 Uiso calc R 1 . .
C C7 0.8629(5) 0.24601(13) 0.3758(3) 0.0391(6) Uani d . 1 . .
C C8 1.0067(5) 0.18464(14) 0.4322(3) 0.0440(7) Uani d . 1 . .
C C9 0.5074(7) 0.47305(17) 0.1813(4) 0.0618(9) Uani d . 1 . .
H H9A 0.6361 0.4609 0.1449 0.074 Uiso calc R 1 . .
H H9B 0.5285 0.5166 0.2138 0.074 Uiso calc R 1 . .
H H9C 0.3625 0.4695 0.1096 0.074 Uiso calc R 1 . .
C C10 0.1610(7) 0.49358(19) 0.3417(4) 0.0662(10) Uani d . 1 . .
H H10A 0.2428 0.5334 0.3672 0.079 Uiso calc R 1 . .
H H10B 0.0457 0.4884 0.3929 0.079 Uiso calc R 1 . .
H H10C 0.0843 0.4937 0.2441 0.079 Uiso calc R 1 . .

loop_
_atom_site_aniso_label
_atom_site_aniso_U_11
_atom_site_aniso_U_22
_atom_site_aniso_U_33
_atom_site_aniso_U_12
_atom_site_aniso_U_13
_atom_site_aniso_U_23
Cl1 0.0948(8) 0.0602(6) 0.0657(6) 0.0180(5) -0.0288(5) -0.0006(4)
Cl2 0.1151(9) 0.1008(9) 0.0806(7) 0.0593(7) 0.0517(7) 0.0208(6)
Cl3 0.0866(8) 0.0481(5) 0.1423(11) -0.0182(5) 0.0329(7) 0.0060(6)
O1 0.0981(18) 0.0639(14) 0.0272(10) 0.0322(13) 0.0104(11) -0.0009(10)
N1 0.0564(14) 0.0378(12) 0.0244(10) 0.0055(10) 0.0067(10) 0.0019(9)
C1 0.0476(15) 0.0331(13) 0.0305(13) -0.0007(11) 0.0074(11) -0.0030(10)
C2 0.0472(15) 0.0398(14) 0.0344(14) 0.0002(12) 0.0141(12) 0.0006(11)
C3 0.0482(16) 0.0346(14) 0.0389(14) -0.0022(12) 0.0078(12) 0.0003(11)
C4 0.0460(16) 0.0386(15) 0.0520(17) -0.0001(12) 0.0113(13) -0.0036(13)
C5 0.0551(19) 0.0589(19) 0.060(2) 0.0054(15) 0.0295(16) -0.0003(16)
C6 0.0630(19) 0.0491(17) 0.0430(16) 0.0002(15) 0.0230(14) 0.0058(13)
C7 0.0475(15) 0.0370(14) 0.0305(13) 0.0016(12) 0.0064(11) -0.0009(11)
C8 0.0501(17) 0.0389(15) 0.0418(15) 0.0020(12) 0.0100(13) 0.0007(12)
C9 0.073(2) 0.0528(19) 0.063(2) 0.0143(17) 0.0238(18) 0.0199(16)
C10 0.059(2) 0.057(2) 0.084(3) 0.0139(17) 0.0217(19) 0.0043(19)

loop_
_atom_type_symbol
_atom_type_description
_atom_type_scat_dispersion_real
_atom_type_scat_dispersion_imag
_atom_type_scat_source
C C 0.0033 0.0016 'International Tables Vol C Tables 4.2.6.8 and 6.1.1.4'
H H 0.0000 0.0000 'International Tables Vol C Tables 4.2.6.8 and 6.1.1.4'
Cl Cl 0.1484 0.1585 'International Tables Vol C Tables 4.2.6.8 and 6.1.1.4'
N N 0.0061 0.0033 'International Tables Vol C Tables 4.2.6.8 and 6.1.1.4'
O O 0.0106 0.0060 'International Tables Vol C Tables 4.2.6.8 and 6.1.1.4'

loop_
_geom_angle_atom_site_label_1
_geom_angle_atom_site_label_2
_geom_angle_atom_site_label_3
_geom_angle_site_symmetry_1
_geom_angle_site_symmetry_3
_geom_angle
_geom_angle_publ_flag
C7 N1 C1 . . 123.9(2) ?
C7 N1 H1N . . 118.0 ?
C1 N1 H1N . . 118.0 ?
C6 C1 C2 . . 119.6(3) ?
C6 C1 N1 . . 118.7(2) ?
C2 C1 N1 . . 121.7(2) ?
C3 C2 C1 . . 120.8(3) ?
C3 C2 H2 . . 119.6 ?
C1 C2 H2 . . 119.6 ?
C2 C3 C4 . . 120.0(3) ?
C2 C3 C9 . . 119.3(3) ?
C4 C3 C9 . . 120.8(3) ?
C5 C4 C3 . . 118.1(3) ?
C5 C4 C10 . . 120.6(3) ?
C3 C4 C10 . . 121.3(3) ?
C6 C5 C4 . . 122.2(3) ?
C6 C5 H5 . . 118.9 ?
C4 C5 H5 . . 118.9 ?
C5 C6 C1 . . 119.4(3) ?
C5 C6 H6 . . 120.3 ?
C1 C6 H6 . . 120.3 ?
O1 C7 N1 . . 125.6(3) ?
O1 C7 C8 . . 118.7(2) ?
N1 C7 C8 . . 115.5(2) ?
C7 C8 Cl1 . . 114.0(2) ?
C7 C8 Cl3 . . 107.0(2) ?
Cl1 C8 Cl3 . . 108.74(17) ?
C7 C8 Cl2 . . 109.6(2) ?
Cl1 C8 Cl2 . . 109.15(17) ?
Cl3 C8 Cl2 . . 108.17(17) ?
C3 C9 H9A . . 109.5 ?
C3 C9 H9B . . 109.5 ?
H9A C9 H9B . . 109.5 ?
C3 C9 H9C . . 109.5 ?
H9A C9 H9C . . 109.5 ?
H9B C9 H9C . . 109.5 ?
C4 C10 H10A . . 109.5 ?
C4 C10 H10B . . 109.5 ?
H10A C10 H10B . . 109.5 ?
C4 C10 H10C . . 109.5 ?
H10A C10 H10C . . 109.5 ?
H10B C10 H10C . . 109.5 ?

loop_
_geom_bond_atom_site_label_1
_geom_bond_atom_site_label_2
_geom_bond_site_symmetry_2
_geom_bond_distance
_geom_bond_publ_flag
Cl1 C8 . 1.741(3) ?
Cl2 C8 . 1.759(3) ?
Cl3 C8 . 1.755(3) ?
O1 C7 . 1.209(3) ?
N1 C7 . 1.327(3) ?
N1 C1 . 1.431(3) ?
N1 H1N . 0.8600 ?
C1 C6 . 1.383(4) ?
C1 C2 . 1.387(4) ?
C2 C3 . 1.386(4) ?
C2 H2 . 0.9300 ?
C3 C4 . 1.395(4) ?
C3 C9 . 1.504(4) ?
C4 C5 . 1.389(5) ?
C4 C10 . 1.507(4) ?
C5 C6 . 1.373(5) ?
C5 H5 . 0.9300 ?
C6 H6 . 0.9300 ?
C7 C8 . 1.555(4) ?
C9 H9A . 0.9600 ?
C9 H9B . 0.9600 ?
C9 H9C . 0.9600 ?
C10 H10A . 0.9600 ?
C10 H10B . 0.9600 ?
C10 H10C . 0.9600 ?

loop_
_geom_hbond_atom_site_label_D
_geom_hbond_atom_site_label_H
_geom_hbond_atom_site_label_A
_geom_hbond_site_symmetry_A
_geom_hbond_distance_DH
_geom_hbond_distance_HA
_geom_hbond_distance_DA
_geom_hbond_angle_DHA
N1 H1N O1 4_566 0.86 2.14 2.917(3) 149.4
N1 H1N Cl1 . 0.86 2.57 3.003(3) 111.8

loop_
_geom_torsion_atom_site_label_1
_geom_torsion_atom_site_label_2
_geom_torsion_atom_site_label_3
_geom_torsion_atom_site_label_4
_geom_torsion_site_symmetry_1
_geom_torsion_site_symmetry_2
_geom_torsion_site_symmetry_3
_geom_torsion_site_symmetry_4
_geom_torsion
_geom_torsion_publ_flag
C7 N1 C1 C6 . . . . 140.0(3) ?
C7 N1 C1 C2 . . . . -39.4(4) ?
C6 C1 C2 C3 . . . . -1.0(4) ?
N1 C1 C2 C3 . . . . 178.5(3) ?
C1 C2 C3 C4 . . . . 0.4(4) ?
C1 C2 C3 C9 . . . . -177.9(3) ?
C2 C3 C4 C5 . . . . 0.5(4) ?
C9 C3 C4 C5 . . . . 178.7(3) ?
C2 C3 C4 C10 . . . . -179.4(3) ?
C9 C3 C4 C10 . . . . -1.1(5) ?
C3 C4 C5 C6 . . . . -0.8(5) ?
C10 C4 C5 C6 . . . . 179.0(3) ?
C4 C5 C6 C1 . . . . 0.3(5) ?
C2 C1 C6 C5 . . . . 0.6(5) ?
N1 C1 C6 C5 . . . . -178.9(3) ?
C1 N1 C7 O1 . . . . 3.8(5) ?
C1 N1 C7 C8 . . . . -172.3(2) ?
O1 C7 C8 Cl1 . . . . 145.1(3) ?
N1 C7 C8 Cl1 . . . . -38.5(3) ?
O1 C7 C8 Cl3 . . . . -94.6(3) ?
N1 C7 C8 Cl3 . . . . 81.8(3) ?
O1 C7 C8 Cl2 . . . . 22.4(4) ?
N1 C7 C8 Cl2 . . . . -161.1(2) ?

loop_
_cod_related_entry_id
_cod_related_entry_database
_cod_related_entry_code
1 ChemSpider 260706
